data_2007811
loop_
_publ_author_name
'Linden, Anthony'
'Mihova, Tonya R.'
'Heimgartner, Heinz'

_publ_section_title
;3-(Dimethylamino)-5,6,7,8,9,10-hexahydro-12,13-dimethoxy-4<i>H</i>-spiro[benzo-1-thia-2,5-diazacyclododecene-4,1'-cyclobutan]-6-one
 1,1-Dioxide Dichloromethane Solvate (1/1) at 173K
;
_journal_issue 11
_journal_name_full 'Acta Crystallographica Section C'
_journal_page_first 1659
_journal_page_last 1662
_journal_paper_doi 10.1107/S0108270198008476
_journal_volume 54
_journal_year 1998
_chemical_formula_moiety 'C20 H29 N3 O5 S, C H2 Cl2'
_chemical_formula_sum 'C21 H31 Cl2 N3 O5 S'
_chemical_formula_weight 508.46
_chemical_melting_point 250(5)
_chemical_name_systematic
;3-(dimethylamino)-5,6,7,8,9,10-hexahydro-12,13-dimethoxy-4H-spiro[benzo-1-thia-2
,5-diazacyclododecene-4,1'-cyclobutan]-6-one
 1,1-dioxide dichloromethane
solvate (1/1)
;
_space_group_IT_number 2
_symmetry_cell_setting triclinic
_symmetry_space_group_name_Hall '-P 1'
_symmetry_space_group_name_H-M 'P -1'
_audit_creation_method SHELXL-97
_cell_angle_alpha 97.72(2)
_cell_angle_beta 102.21(2)
_cell_angle_gamma 102.980(10)
_cell_formula_units_Z 2
_cell_length_a 12.112(2)
_cell_length_b 13.460(2)
_cell_length_c 7.946(2)
_cell_measurement_reflns_used 25
_cell_measurement_temperature 173.0(10)
_cell_measurement_theta_max 20.0
_cell_measurement_theta_min 18.5
_cell_volume 1211.1(4)
_computing_cell_refinement 'MSC/AFC Diffractometer Control Software'
_computing_data_collection
;MSC/AFC Diffractometer Control Software (Molecular Structure Corporation,
 1991)
;
_computing_data_reduction 'TEXSAN PROCESS (Molecular Structure Corporation, 1989)'
_computing_molecular_graphics 'ORTEPII (Johnson, 1976)'
_computing_publication_material SHELXL97
_computing_structure_refinement SHELXL97
_computing_structure_solution 'SHELXS86 (direct methods) (Sheldrick, 1990)'
_diffrn_ambient_temperature 173.0(10)
_diffrn_measured_fraction_theta_full 0.998
_diffrn_measured_fraction_theta_max 0.998
_diffrn_measurement_device_type 'Rigaku AFC-5R diffractometer'
_diffrn_measurement_method '\w--2\q scans'
_diffrn_radiation_monochromator graphite
_diffrn_radiation_source 'Rigaku rotating anode generator'
_diffrn_radiation_type MoK\a
_diffrn_radiation_wavelength 0.71069
_diffrn_reflns_av_R_equivalents 0.0246
_diffrn_reflns_av_sigmaI/netI 0.0569
_diffrn_reflns_limit_h_max 15
_diffrn_reflns_limit_h_min 0
_diffrn_reflns_limit_k_max 17
_diffrn_reflns_limit_k_min -17
_diffrn_reflns_limit_l_max 10
_diffrn_reflns_limit_l_min -10
_diffrn_reflns_number 5827
_diffrn_reflns_theta_full 27.5
_diffrn_reflns_theta_max 27.5
_diffrn_reflns_theta_min 2.5
_diffrn_standards_decay_% insignificant
_diffrn_standards_interval_count 150
_diffrn_standards_number 3
_exptl_absorpt_coefficient_mu 0.391
_exptl_absorpt_correction_T_max 1.000
_exptl_absorpt_correction_T_min 0.910
_exptl_absorpt_correction_type psi-scan
_exptl_absorpt_process_details '(North et al., 1968)'
_exptl_crystal_colour colourless
_exptl_crystal_density_diffrn 1.394
_exptl_crystal_density_method 'not measured'
_exptl_crystal_description plate
_exptl_crystal_F_000 536
_exptl_crystal_size_max 0.45
_exptl_crystal_size_mid 0.38
_exptl_crystal_size_min 0.09
_refine_diff_density_max 0.76
_refine_diff_density_min -0.76
_refine_ls_extinction_method none
_refine_ls_goodness_of_fit_ref 1.056
_refine_ls_hydrogen_treatment 'H atoms treated by a mixture of independent and constrained refinement'
_refine_ls_matrix_type full
_refine_ls_number_parameters 316
_refine_ls_number_reflns 5565
_refine_ls_number_restraints 7
_refine_ls_restrained_S_all 1.060
_refine_ls_R_factor_all 0.1023
_refine_ls_R_factor_gt 0.0565
_refine_ls_shift/su_max 0.001
_refine_ls_shift/su_mean 0.000
_refine_ls_structure_factor_coef Fsqd
_refine_ls_weighting_details 'w = 1/[\s^2^(Fo^2^)+(0.0602P)^2^+1.4198P] where P=(Fo^2^+2Fc^2^)/3'
_refine_ls_weighting_scheme calc
_refine_ls_wR_factor_ref 0.1608
_reflns_number_gt 3797
_reflns_number_total 5565
_reflns_threshold_expression 'I > 2\s(I)'
_cod_data_source_file fg1482.cif
_cod_data_source_block hg9816
_cod_depositor_comments
;
The following automatic conversions were performed:

'_chemical_melting_point' value '244.7-255.1' was changed to '250(5)'
- the average value was taken and precision was estimated.

Automatic conversion script
Id: cif_fix_values 1646 2011-03-28 12:23:43Z adriana 

The following automatic conversions were performed:

'_chemical_melting_point' value '244.7-255.1' was changed to '250(5)'
- the average value was taken and precision was estimated.

Automatic conversion script
Id: cif_fix_values 1715 2011-07-08 13:25:40Z adriana 
;
_cod_original_sg_symbol_H-M P-1
_cod_database_code 2007811
_cod_database_fobs_code 2007811

loop_
_symmetry_equiv_pos_as_xyz
'x, y, z'
'-x, -y, -z'

loop_
_atom_site_label
_atom_site_fract_x
_atom_site_fract_y
_atom_site_fract_z
_atom_site_U_iso_or_equiv
_atom_site_adp_type
_atom_site_calc_flag
_atom_site_refinement_flags
_atom_site_occupancy
_atom_site_disorder_assembly
_atom_site_disorder_group
_atom_site_type_symbol
Cl1 0.12717(10) 0.01949(9) 0.28316(19) 0.0685(4) Uani d . 1 . . Cl
Cl2 0.37380(11) 0.04294(10) 0.43358(16) 0.0707(4) Uani d . 1 . . Cl
C1 0.2668(3) 0.0348(3) 0.2411(4) 0.0390(8) Uani d . 1 . . C
H11 0.2654 -0.0249 0.1524 0.047 Uiso calc R 1 . . H
H12 0.2868 0.0987 0.1928 0.047 Uiso calc R 1 . . H
S1 0.79046(7) 0.50554(6) 0.33109(9) 0.02686(18) Uani d . 1 . . S
O1 0.8555(2) 0.59135(16) 0.4722(3) 0.0327(5) Uani d . 1 . . O
O2 0.68344(19) 0.44420(16) 0.3601(3) 0.0333(5) Uani d . 1 . . O
O6 0.7219(2) 0.1230(2) 0.0889(3) 0.0470(6) Uani d . 1 . . O
O14 0.7678(2) 0.82280(16) 0.0436(3) 0.0393(6) Uani d . 1 . . O
O15 0.6582(2) 0.71356(16) -0.2629(3) 0.0336(5) Uani d . 1 . . O
N2 0.8771(2) 0.4433(2) 0.2718(4) 0.0331(6) Uani d . 1 . . N
N3 0.9599(2) 0.31812(18) 0.1902(3) 0.0258(5) Uani d . 1 . . N
N5 0.7042(2) 0.2421(2) 0.3053(3) 0.0306(6) Uani d D 1 . . N
H5 0.661(3) 0.283(3) 0.331(5) 0.045(11) Uiso d D 1 . . H
C3 0.8901(3) 0.3489(2) 0.2824(4) 0.0250(6) Uani d . 1 . . C
C4 0.8292(3) 0.2808(2) 0.3931(4) 0.0282(6) Uani d . 1 . . C
C6 0.6617(3) 0.1729(2) 0.1515(4) 0.0314(7) Uani d . 1 . . C
C7 0.5354(3) 0.1626(2) 0.0592(5) 0.0381(8) Uani d . 1 . . C
H71 0.4989 0.1979 0.1412 0.046 Uiso calc R 1 . . H
H72 0.4928 0.0881 0.0290 0.046 Uiso calc R 1 . . H
C8 0.5211(4) 0.2080(3) -0.1076(5) 0.0590(12) Uani d D 1 . . C
H81 0.4406 0.1774 -0.1818 0.071 Uiso calc PR 0.743(8) A 1 H
H82 0.5761 0.1892 -0.1744 0.071 Uiso calc PR 0.743(8) A 1 H
H83 0.4475 0.2302 -0.1249 0.071 Uiso calc PR 0.257(8) A 2 H
H84 0.5112 0.1516 -0.2076 0.071 Uiso calc PR 0.257(8) A 2 H
C9 0.5444(3) 0.3279(3) -0.0670(6) 0.0324(11) Uani d PD 0.743(8) A 1 C
H91 0.4895 0.3497 -0.1567 0.039 Uiso calc PR 0.743(8) A 1 H
H92 0.5300 0.3496 0.0487 0.039 Uiso calc PR 0.743(8) A 1 H
C10 0.6701(3) 0.3813(2) -0.0657(5) 0.0264(11) Uani d PD 0.743(8) A 1 C
H101 0.6842 0.3608 -0.1820 0.032 Uiso calc PR 0.743(8) A 1 H
H102 0.7252 0.3587 0.0226 0.032 Uiso calc PR 0.743(8) A 1 H
C9a 0.6195(7) 0.3001(5) -0.1165(14) 0.028(3) Uani d PD 0.257(8) A 2 C
H93 0.6960 0.2935 -0.0514 0.033 Uiso calc PR 0.257(8) A 2 H
H94 0.6218 0.3011 -0.2401 0.033 Uiso calc PR 0.257(8) A 2 H
C10a 0.5957(9) 0.4004(5) -0.0350(19) 0.068(7) Uani d PD 0.257(8) A 2 C
H103 0.5859 0.3948 0.0842 0.081 Uiso calc PR 0.257(8) A 2 H
H104 0.5210 0.4073 -0.1059 0.081 Uiso calc PR 0.257(8) A 2 H
C11 0.6922(4) 0.4993(2) -0.0222(5) 0.0467(9) Uani d D 1 . . C
C12 0.7483(3) 0.5597(2) 0.1419(4) 0.0291(6) Uani d . 1 . . C
C13 0.7764(2) 0.6679(2) 0.1688(4) 0.0253(6) Uani d . 1 . . C
H13 0.8173 0.7078 0.2818 0.030 Uiso calc R 1 . . H
C14 0.7448(3) 0.7174(2) 0.0315(4) 0.0267(6) Uani d . 1 . . C
C15 0.6849(3) 0.6576(2) -0.1356(4) 0.0289(6) Uani d . 1 . . C
C16 0.6604(3) 0.5514(3) -0.1598(4) 0.0430(9) Uani d . 1 . . C
H16 0.6207 0.5116 -0.2733 0.052 Uiso calc R 1 . . H
C17 1.0198(3) 0.3916(2) 0.0974(4) 0.0339(7) Uani d . 1 . . C
H171 0.9617 0.4098 0.0093 0.051 Uiso calc R 1 . . H
H172 1.0705 0.3596 0.0393 0.051 Uiso calc R 1 . . H
H173 1.0673 0.4545 0.1814 0.051 Uiso calc R 1 . . H
C18 0.9922(3) 0.2193(2) 0.1814(4) 0.0336(7) Uani d . 1 . . C
H181 1.0021 0.1973 0.0642 0.050 Uiso calc R 1 . . H
H182 0.9303 0.1665 0.2052 0.050 Uiso calc R 1 . . H
H183 1.0657 0.2281 0.2691 0.050 Uiso calc R 1 . . H
C19 0.8442(3) 0.3375(2) 0.5851(4) 0.0333(7) Uani d . 1 . . C
H191 0.9195 0.3909 0.6343 0.040 Uiso calc R 1 . . H
H192 0.7774 0.3654 0.6016 0.040 Uiso calc R 1 . . H
C20 0.8421(4) 0.2318(3) 0.6452(4) 0.0450(9) Uani d . 1 . . C
H201 0.9013 0.2369 0.7554 0.054 Uiso calc R 1 . . H
H202 0.7636 0.1922 0.6494 0.054 Uiso calc R 1 . . H
C21 0.8787(3) 0.1957(2) 0.4775(4) 0.0346(7) Uani d . 1 . . C
H211 0.8365 0.1237 0.4173 0.042 Uiso calc R 1 . . H
H212 0.9643 0.2069 0.4946 0.042 Uiso calc R 1 . . H
C22 0.8221(4) 0.8860(3) 0.2138(5) 0.0489(10) Uani d . 1 . . C
H221 0.8995 0.8748 0.2570 0.073 Uiso calc R 1 . . H
H222 0.7735 0.8673 0.2947 0.073 Uiso calc R 1 . . H
H223 0.8306 0.9593 0.2063 0.073 Uiso calc R 1 . . H
C23 0.5939(3) 0.6570(3) -0.4349(4) 0.0381(8) Uani d . 1 . . C
H231 0.6375 0.6106 -0.4790 0.057 Uiso calc R 1 . . H
H232 0.5827 0.7058 -0.5139 0.057 Uiso calc R 1 . . H
H233 0.5174 0.6159 -0.4291 0.057 Uiso calc R 1 . . H

loop_
_atom_site_aniso_label
_atom_site_aniso_U_11
_atom_site_aniso_U_22
_atom_site_aniso_U_33
_atom_site_aniso_U_12
_atom_site_aniso_U_13
_atom_site_aniso_U_23
Cl1 0.0572(6) 0.0585(7) 0.1091(10) 0.0290(5) 0.0310(6) 0.0420(7)
Cl2 0.0686(7) 0.0667(7) 0.0611(7) 0.0182(6) -0.0171(6) 0.0108(6)
C1 0.053(2) 0.0340(17) 0.0303(17) 0.0136(16) 0.0076(15) 0.0068(14)
S1 0.0361(4) 0.0242(4) 0.0254(4) 0.0145(3) 0.0116(3) 0.0047(3)
O1 0.0418(13) 0.0290(11) 0.0275(11) 0.0144(10) 0.0052(9) 0.0034(9)
O2 0.0391(13) 0.0283(11) 0.0371(12) 0.0144(10) 0.0152(10) 0.0037(9)
O6 0.0470(15) 0.0476(15) 0.0411(14) 0.0194(12) 0.0054(11) -0.0127(11)
O14 0.0581(15) 0.0220(11) 0.0321(12) 0.0077(10) 0.0027(11) 0.0041(9)
O15 0.0471(13) 0.0291(11) 0.0244(11) 0.0141(10) 0.0036(9) 0.0054(9)
N2 0.0462(16) 0.0279(13) 0.0389(15) 0.0197(12) 0.0256(13) 0.0122(11)
N3 0.0330(13) 0.0248(12) 0.0244(12) 0.0137(10) 0.0109(10) 0.0047(10)
N5 0.0362(15) 0.0244(13) 0.0343(14) 0.0081(11) 0.0172(12) 0.0026(11)
C3 0.0312(15) 0.0249(14) 0.0210(13) 0.0112(12) 0.0068(11) 0.0039(11)
C4 0.0410(17) 0.0216(14) 0.0251(14) 0.0105(13) 0.0126(13) 0.0038(11)
C6 0.0337(16) 0.0234(14) 0.0385(17) 0.0062(13) 0.0145(14) 0.0035(12)
C7 0.0312(17) 0.0219(15) 0.056(2) -0.0010(13) 0.0122(15) 0.0023(14)
C8 0.053(2) 0.041(2) 0.056(2) -0.0153(18) -0.0167(19) 0.0102(18)
C9 0.025(2) 0.038(3) 0.034(2) 0.0117(19) 0.0053(18) 0.004(2)
C10 0.031(2) 0.020(2) 0.029(2) 0.0087(17) 0.0112(17) -0.0025(16)
C9a 0.033(7) 0.026(7) 0.022(5) 0.014(5) -0.002(5) 0.000(5)
C10a 0.121(19) 0.082(14) 0.030(8) 0.078(15) 0.026(10) 0.014(9)
C11 0.076(3) 0.0235(16) 0.0347(18) 0.0112(17) 0.0052(18) 0.0026(14)
C12 0.0395(17) 0.0259(15) 0.0253(14) 0.0153(13) 0.0082(13) 0.0049(12)
C13 0.0245(14) 0.0266(14) 0.0262(14) 0.0098(12) 0.0078(11) 0.0021(11)
C14 0.0276(15) 0.0210(14) 0.0326(15) 0.0080(12) 0.0100(12) 0.0024(12)
C15 0.0332(16) 0.0282(15) 0.0283(15) 0.0138(13) 0.0078(12) 0.0058(12)
C16 0.065(2) 0.0271(16) 0.0266(16) 0.0088(16) -0.0034(16) -0.0018(13)
C17 0.0421(18) 0.0330(16) 0.0370(17) 0.0156(14) 0.0246(15) 0.0094(13)
C18 0.0437(19) 0.0294(16) 0.0345(17) 0.0211(14) 0.0130(14) 0.0049(13)
C19 0.054(2) 0.0255(15) 0.0231(14) 0.0099(14) 0.0154(14) 0.0039(12)
C20 0.081(3) 0.0312(17) 0.0253(16) 0.0131(18) 0.0185(17) 0.0103(13)
C21 0.053(2) 0.0255(15) 0.0265(15) 0.0121(14) 0.0084(14) 0.0072(12)
C22 0.068(3) 0.0223(16) 0.043(2) 0.0057(16) -0.0057(18) -0.0013(14)
C23 0.048(2) 0.0424(19) 0.0258(15) 0.0183(16) 0.0076(14) 0.0047(14)

loop_
_atom_type_symbol
_atom_type_description
_atom_type_scat_dispersion_real
_atom_type_scat_dispersion_imag
_atom_type_scat_source
C C 0.0033 0.0016
; International Tables for Crystallography (1992,
Vol.C, Tables 4.2.6.8 and 6.1.1.4)
;
H H 0.0000 0.0000
; International Tables for Crystallography (1992,
Vol.C, Tables 4.2.6.8 and 6.1.1.4)
;
Cl Cl 0.1484 0.1585
; International Tables for Crystallography (1992,
Vol.C, Tables 4.2.6.8 and 6.1.1.4)
;
N N 0.0061 0.0033
; International Tables for Crystallography (1992,
Vol.C, Tables 4.2.6.8 and 6.1.1.4)
;
O O 0.0106 0.0060
; International Tables for Crystallography (1992,
Vol.C, Tables 4.2.6.8 and 6.1.1.4)
;
S S 0.1246 0.1234
; International Tables for Crystallography (1992,
Vol.C, Tables 4.2.6.8 and 6.1.1.4)
;

loop_
_geom_angle_atom_site_label_1
_geom_angle_atom_site_label_2
_geom_angle_atom_site_label_3
_geom_angle
_geom_angle_publ_flag
Cl2 C1 Cl1 110.95(19) ?
Cl2 C1 H11 109.4 ?
Cl1 C1 H11 109.4 ?
Cl2 C1 H12 109.4 ?
Cl1 C1 H12 109.4 ?
H11 C1 H12 108.0 ?
O1 S1 O2 114.72(13) yes
O1 S1 N2 109.45(15) ?
O2 S1 N2 116.60(13) ?
O1 S1 C12 106.86(13) ?
O2 S1 C12 106.71(14) ?
N2 S1 C12 101.10(14) yes
C14 O14 C22 117.2(2) ?
C15 O15 C23 117.7(2) ?
S1 N2 C3 133.3(2) yes
C3 N3 C17 118.4(2) yes
C3 N3 C18 126.6(2) yes
C18 N3 C17 114.8(2) ?
C6 N5 C4 123.6(3) yes
C6 N5 H5 117(3) ?
C4 N5 H5 115(3) ?
N2 C3 N3 114.9(3) yes
N2 C3 C4 122.5(2) yes
N3 C3 C4 122.6(2) yes
N5 C4 C3 109.0(2) yes
N5 C4 C19 109.4(2) ?
C3 C4 C19 114.0(2) ?
N5 C4 C21 111.8(3) ?
C3 C4 C21 123.9(3) yes
O6 C6 N5 122.5(3) ?
O6 C6 C7 122.0(3) ?
N5 C6 C7 115.5(3) yes
C6 C7 C8 113.9(3) yes
C6 C7 H71 108.8 ?
C8 C7 H71 108.8 ?
C6 C7 H72 108.8 ?
C8 C7 H72 108.8 ?
H71 C7 H72 107.7 ?
C7 C8 C9a 117.6(5) ?
C7 C8 C9 112.0(3) ?
C7 C8 H81 109.2 ?
C9 C8 H81 109.2 ?
C7 C8 H82 109.2 ?
C9 C8 H82 109.2 ?
H81 C8 H82 107.9 ?
C7 C8 H83 107.9 ?
C9a C8 H83 107.9 ?
C7 C8 H84 107.9 ?
C9a C8 H84 107.9 ?
H83 C8 H84 107.2 ?
C10 C9 C8 111.3(3) ?
C10 C9 H91 109.4 ?
C8 C9 H91 109.4 ?
C10 C9 H92 109.4 ?
C8 C9 H92 109.4 ?
H91 C9 H92 108.0 ?
C9 C10 C11 110.5(3) ?
C9 C10 H101 109.5 ?
C11 C10 H101 109.5 ?
C9 C10 H102 109.5 ?
C11 C10 H102 109.5 ?
H101 C10 H102 108.1 ?
C10a C9a C8 108.3(4) ?
C10a C9a H93 110.0 ?
C8 C9a H93 110.0 ?
C10a C9a H94 110.0 ?
C8 C9a H94 110.0 ?
H93 C9a H94 108.4 ?
C9a C10a C11 114.3(5) ?
C9a C10a H103 108.7 ?
C11 C10a H103 108.7 ?
C9a C10a H104 108.7 ?
C11 C10a H104 108.7 ?
H103 C10a H104 107.6 ?
C12 C11 C16 117.3(3) ?
C12 C11 C10 124.3(3) ?
C16 C11 C10 118.3(3) ?
C12 C11 C10a 118.4(6) ?
C16 C11 C10a 110.8(7) ?
C11 C12 C13 121.5(3) ?
C11 C12 S1 122.8(2) ?
C13 C12 S1 115.7(2) ?
C14 C13 C12 120.2(3) ?
C14 C13 H13 119.9 ?
C12 C13 H13 119.9 ?
O14 C14 C13 125.0(3) ?
O14 C14 C15 115.6(3) ?
C13 C14 C15 119.4(3) ?
O15 C15 C16 125.6(3) ?
O15 C15 C14 115.0(3) ?
C16 C15 C14 119.4(3) ?
C15 C16 C11 122.2(3) ?
C15 C16 H16 118.9 ?
C11 C16 H16 118.9 ?
N3 C17 H171 109.5 ?
N3 C17 H172 109.5 ?
H171 C17 H172 109.5 ?
N3 C17 H173 109.5 ?
H171 C17 H173 109.5 ?
H172 C17 H173 109.5 ?
N3 C18 H181 109.5 ?
N3 C18 H182 109.5 ?
H181 C18 H182 109.5 ?
N3 C18 H183 109.5 ?
H181 C18 H183 109.5 ?
H182 C18 H183 109.5 ?
C19 C4 C21 86.6(2) yes
C4 C19 C20 88.4(2) yes
C20 C19 H191 113.9 ?
C4 C19 H191 113.9 ?
C20 C19 H192 113.9 ?
C4 C19 H192 113.9 ?
H191 C19 H192 111.1 ?
C19 C20 C21 87.8(2) yes
C21 C20 H201 114.0 ?
C19 C20 H201 114.0 ?
C21 C20 H202 114.0 ?
C19 C20 H202 114.0 ?
H201 C20 H202 111.2 ?
C4 C21 C20 88.7(2) yes
C20 C21 H211 113.9 ?
C4 C21 H211 113.9 ?
C20 C21 H212 113.9 ?
C4 C21 H212 113.9 ?
H211 C21 H212 111.1 ?
O14 C22 H221 109.5 ?
O14 C22 H222 109.5 ?
H221 C22 H222 109.5 ?
O14 C22 H223 109.5 ?
H221 C22 H223 109.5 ?
H222 C22 H223 109.5 ?
O15 C23 H231 109.5 ?
O15 C23 H232 109.5 ?
H231 C23 H232 109.5 ?
O15 C23 H233 109.5 ?
H231 C23 H233 109.5 ?
H232 C23 H233 109.5 ?

loop_
_geom_bond_atom_site_label_1
_geom_bond_atom_site_label_2
_geom_bond_site_symmetry_2
_geom_bond_distance
_geom_bond_publ_flag
Cl1 C1 . 1.765(4) ?
Cl2 C1 . 1.757(4) ?
C1 H11 . 0.99 ?
C1 H12 . 0.99 ?
S1 O1 . 1.443(2) ?
S1 O2 . 1.453(2) ?
S1 N2 . 1.588(3) yes
S1 C12 . 1.786(3) yes
O6 C6 . 1.230(4) ?
O14 C14 . 1.369(3) ?
O14 C22 . 1.432(4) ?
O15 C15 . 1.369(3) ?
O15 C23 . 1.434(4) ?
N2 C3 . 1.326(4) yes
N3 C3 . 1.327(4) yes
N3 C17 . 1.466(4) yes
N3 C18 . 1.465(3) yes
N5 C4 . 1.466(4) yes
N5 C6 . 1.356(4) yes
N5 H5 . 0.870(18) ?
C3 C4 . 1.531(4) yes
C6 C7 . 1.517(5) yes
C4 C19 . 1.565(4) yes
C4 C21 . 1.570(4) yes
C7 C8 . 1.526(5) ?
C7 H71 . 0.99 ?
C7 H72 . 0.99 ?
C8 C9a . 1.535(3) ?
C8 C9 . 1.550(3) ?
C8 H81 . 0.99 ?
C8 H82 . 0.99 ?
C8 H83 . 0.99 ?
C8 H84 . 0.99 ?
C9 C10 . 1.528(3) ?
C9 H91 . 0.99 ?
C9 H92 . 0.99 ?
C10 C11 . 1.529(3) ?
C10 H101 . 0.99 ?
C10 H102 . 0.99 ?
C9a C10a . 1.531(3) ?
C9a H93 . 0.99 ?
C9a H94 . 0.99 ?
C10a C11 . 1.537(3) ?
C10a H103 . 0.99 ?
C10a H104 . 0.99 ?
C11 C12 . 1.384(4) ?
C11 C16 . 1.409(5) ?
C12 C13 . 1.395(4) ?
C13 C14 . 1.383(4) ?
C13 H13 . 0.95 ?
C14 C15 . 1.407(4) ?
C15 C16 . 1.371(4) ?
C16 H16 . 0.95 ?
C17 H171 . 0.98 ?
C17 H172 . 0.98 ?
C17 H173 . 0.98 ?
C18 H181 . 0.98 ?
C18 H182 . 0.98 ?
C18 H183 . 0.98 ?
C19 C20 . 1.557(4) yes
C19 H191 . 0.99 ?
C19 H192 . 0.99 ?
C20 C21 . 1.544(4) yes
C20 H201 . 0.99 ?
C20 H202 . 0.99 ?
C21 H211 . 0.99 ?
C21 H212 . 0.99 ?
C22 H221 . 0.98 ?
C22 H222 . 0.98 ?
C22 H223 . 0.98 ?
C23 H231 . 0.98 ?
C23 H232 . 0.98 ?
C23 H233 . 0.98 ?

loop_
_geom_hbond_atom_site_label_D
_geom_hbond_atom_site_label_H
_geom_hbond_atom_site_label_A
_geom_hbond_site_symmetry_A
_geom_hbond_distance_DH
_geom_hbond_distance_HA
_geom_hbond_distance_DA
_geom_hbond_angle_DHA
_geom_hbond_publ_flag
N5 H5 O2 . 0.870(18) 2.10(3) 2.773(3) 133(3) yes
C1 H11 O6 2_655 0.99 2.23 3.192(4) 163 yes
C1 H12 O14 2_665 0.99 2.33 3.177(4) 144 yes
C1 H12 O15 2_665 0.99 2.42 3.274(5) 144 yes

loop_
_geom_torsion_atom_site_label_1
_geom_torsion_atom_site_label_2
_geom_torsion_atom_site_label_3
_geom_torsion_atom_site_label_4
_geom_torsion
_geom_torsion_publ_flag
O1 S1 N2 C3 112.4(3) ?
O2 S1 N2 C3 -19.8(4) ?
C12 S1 N2 C3 -135.0(3) yes
N2 S1 C12 C11 60.3(3) yes
S1 N2 C3 N3 168.8(3) yes
S1 N2 C3 C4 -11.3(5) yes
C18 N3 C3 N2 178.3(3) yes
C17 N3 C3 N2 3.6(4) yes
C18 N3 C3 C4 -1.6(5) ?
C17 N3 C3 C4 -176.2(3) ?
C6 N5 C4 C3 68.1(3) yes
C6 N5 C4 C19 -166.7(3) ?
C6 N5 C4 C21 -72.5(3) ?
N2 C3 C4 N5 73.1(3) yes
N3 C3 C4 N5 -107.0(3) yes
N2 C3 C4 C19 -49.4(4) ?
N3 C3 C4 C19 130.5(3) ?
N2 C3 C4 C21 -152.1(3) ?
N3 C3 C4 C21 27.8(4) yes
C4 N5 C6 O6 13.3(5) ?
C4 N5 C6 C7 -165.4(3) yes
O6 C6 C7 C8 -69.7(4) ?
N5 C6 C7 C8 109.0(3) yes
C6 C7 C8 C9a -29.9(6) ?
C6 C7 C8 C9 -79.2(4) ?
C7 C8 C9 C10 96.2(4) yes
C9a C8 C9 C10 -11.5(6) ?
C8 C9 C10 C11 -179.0(3) yes
C7 C8 C9a C10a -87.1(9) yes
C8 C9a C10a C11 175.7(8) yes
C9 C10 C11 C12 99.8(5) ?
C9 C10 C11 C16 -84.5(5) ?
C9a C10a C11 C12 -120.3(9) ?
C9a C10a C11 C16 100.0(10) ?
C16 C11 C12 C13 -2.4(6) ?
C10 C11 C12 C13 173.3(3) ?
C10a C11 C12 C13 -139.5(6) ?
C16 C11 C12 S1 178.1(3) ?
C10 C11 C12 S1 -6.1(5) ?
C10a C11 C12 S1 41.0(7) ?
O1 S1 C12 C11 174.8(3) ?
O2 S1 C12 C11 -62.1(3) ?
O1 S1 C12 C13 -4.7(3) ?
O2 S1 C12 C13 118.5(2) ?
N2 S1 C12 C13 -119.2(2) ?
C11 C12 C13 C14 2.1(5) ?
S1 C12 C13 C14 -178.4(2) ?
C22 O14 C14 C13 -4.1(5) ?
C22 O14 C14 C15 176.2(3) ?
C12 C13 C14 O14 179.9(3) ?
C12 C13 C14 C15 -0.4(4) ?
C23 O15 C15 C16 3.4(5) ?
C23 O15 C15 C14 -178.1(3) ?
O14 C14 C15 O15 0.2(4) ?
C13 C14 C15 O15 -179.6(3) ?
O14 C14 C15 C16 178.8(3) ?
C13 C14 C15 C16 -1.0(5) ?
O15 C15 C16 C11 179.1(3) ?
C14 C15 C16 C11 0.7(6) ?
C12 C11 C16 C15 1.0(6) ?
C10 C11 C16 C15 -175.0(3) ?
C10a C11 C16 C15 141.2(5) ?
N5 C4 C19 C20 90.3(3) ?
C3 C4 C19 C20 -147.4(3) ?
C21 C4 C19 C20 -21.6(3) ?
C4 C19 C20 C21 22.0(3) ?
C19 C20 C21 C4 -21.9(3) ?
N5 C4 C21 C20 -87.8(3) ?
C3 C4 C21 C20 138.5(3) ?
C19 C4 C21 C20 21.8(3) ?
